data_4343567
loop_
_publ_author_name
'Choi, K.-S.'
'Kanatzidis, M.G.'

_publ_section_title
;
 Sulfosalts with alkaline earth metals. Centrosymmetric vs acentric
 interplay in Ba3 Sb4.66 S10 and Ba2.62 Pb1.38 Sb4 S10 based on the
 Ba/Pb/Sb ratio. Phases related to arsenosulfide minerals of the rathite
 group and novel polysulfide Sr6 Sb6 S17
;
_journal_name_full 'Inorganic Chemistry'
_journal_page_first 5655
_journal_page_last 5662
_journal_volume 39
_journal_year 2000
_chemical_formula_sum 'Ba2.605 Pb1.39 S10 Sb4'
_chemical_name_systematic 'Ba2.605 Pb1.39 Sb4 S10'
_space_group_IT_number 4
_symmetry_space_group_name_Hall 'P 2yb'
_symmetry_space_group_name_H-M 'P 1 21 1'
_cell_angle_alpha 90
_cell_angle_beta 99.488
_cell_angle_gamma 90
_cell_formula_units_Z 4
_cell_length_a 8.8402
_cell_length_b 8.2038
_cell_length_c 26.7623
_cell_volume 1914.337
_citation_journal_id_ASTM INOCAJ
_cod_data_source_file Choi_INOCAJ_2000_1133.cif
_cod_data_source_block Ba2.605Pb1.39S10Sb4
_cod_original_cell_volume 1914.338
_cod_database_code 4343567

loop_
_symmetry_equiv_pos_as_xyz
x,y,z
-x,y+1/2,-z

loop_
_atom_site_label
_atom_site_type_symbol
_atom_site_fract_x
_atom_site_fract_y
_atom_site_fract_z
_atom_site_occupancy
_atom_site_U_iso_or_equiv
S19 S-2 0.7369 0.3136 0.4751 1 0.0
S10 S-2 0.3355 0.0055 0.1371 1 0.0
Sb4 Sb+3 0.3707 0.2297 0.2013 1 0.0
S16 S-2 0.3144 0.2273 0.6372 1 0.0
Ba6 Ba+2 0.0228 0.1022 0.0475 1 0.0
S9 S-2 0.8073 0.0019 0.1373 1 0.0
Ba3 Ba+2 0.5994 0.4078 0.6814 0.17 0.0
Pb4 Pb+2 0.0815 0.4091 0.6805 0.87 0.0
S8 S-2 0.5766 0.3786 0.1494 1 0.0
Sb5 Sb+3 0.1427 0.4973 0.2912 1 0.0
Sb1 Sb+3 0.2836 0.5513 0.096 1 0.0
S1 S-2 0.495 0.726 0.0709 0.49 0.0
S5 S-2 0.762 0.391 0.0202 1 0.0
Sb6 Sb+3 0.6541 0.4893 0.3068 1 0.0
S15 S-2 0.1845 0.6931 0.364 1 0.0
S3 S-2 0.0413 0.7146 0.0663 1 0.0
S6 S-2 0.0298 0.3629 0.1474 0.63 0.0
S13 S-2 0.3372 0.6519 0.2464 1 0.0
S11 S-2 0.623 0.0633 0.2543 1 0.0
Ba5 Ba+2 0.522 0.11 0.0451 1 0.0
Sb7 Sb+3 0.6939 0.163 0.3985 1 0.0
S20 S-2 0.2425 0.338 0.4856 1 0.0
S2 S-2 0.569 0.726 0.0686 0.51 0.0
S17 S-2 0.4751 0.3517 0.3532 1 0.0
Ba7 Ba+2 0.5224 0.1097 0.5472 1 0.0
Ba4 Ba+2 0.0815 0.4091 0.6805 0.13 0.0
Ba2 Ba+2 0.0947 0.8216 0.1868 0.63 0.0
S7 S-2 0.124 0.365 0.1484 0.37 0.0
Pb2 Pb+2 0.0947 0.8216 0.1868 0.36 0.0
S21 S-2 0.4286 0.0004 0.4308 1 0.0
Ba8 Ba+2 0.0256 0.1092 0.547 1 0.0
Ba1 Ba+2 0.4124 0.3005 0.8241 0.28 0.0
Sb8 Sb+3 0.2042 0.1739 0.4097 1 0.0
Pb3 Pb+2 0.5994 0.4078 0.6814 0.83 0.0
S4 S-2 0.2574 0.3887 0.0192 1 0.0
S12 S-2 0.1307 0.0672 0.2538 1 0.0
S22 S-2 0.0038 0 0.431 1 0.0
S14 S-2 0.0911 0.1559 0.7542 1 0.0
Sb2 Sb+3 0.184 0.0523 0.903 1 0.0
Sb3 Sb+3 0.8305 0.2302 0.1999 1 0.0
Pb1 Pb+2 0.4124 0.3005 0.8241 0.72 0.0
S18 S-2 0.8797 0.351 0.353 1 0.0
